data_4085263
loop_
_publ_author_name
'Lazreg, Fa\"ima'
'Cordes, David B.'
'Slawin, Alexandra M. Z.'
'Cazin, Catherine S. J.'

_publ_section_title
;
 Synthesis of Homoleptic and Heteroleptic Bis-N-heterocylic Carbene Group
 11 Complexes
;
_journal_issue 2
_journal_name_full Organometallics
_journal_page_first 419
_journal_paper_doi 10.1021/om500882t
_journal_volume 34
_journal_year 2015
_chemical_formula_moiety 'C42 H62 Au N4, B F4'
_chemical_formula_sum 'C42 H62 Au B F4 N4'
_chemical_formula_weight 906.75
_space_group_IT_number 63
_symmetry_cell_setting orthorhombic
_symmetry_Int_Tables_number 63
_symmetry_space_group_name_Hall '-C 2c 2'
_symmetry_space_group_name_H-M 'C m c m'
_atom_sites_solution_hydrogens geom
_atom_sites_solution_primary heavy
_atom_sites_solution_secondary difmap
_cell_angle_alpha 90.0000
_cell_angle_beta 90.0000
_cell_angle_gamma 90.0000
_cell_formula_units_Z 4
_cell_length_a 20.549(5)
_cell_length_b 15.982(4)
_cell_length_c 13.157(3)
_cell_measurement_reflns_used 8409
_cell_measurement_temperature 173
_cell_measurement_theta_max 25.35
_cell_measurement_theta_min 1.55
_cell_volume 4320.9(18)
_computing_cell_refinement 'CrystalClear-SM Expert 2.0 rc13'
_computing_data_collection 'CrystalClear-SM Expert 2.0 rc13 (Rigaku, 2009)'
_computing_data_reduction 'CrystalClear-SM Expert 2.0 rc13'
_computing_molecular_graphics 'CrystalStructure 4.0'
_computing_publication_material 'CrystalStructure 4.0 (Rigaku, 2010)'
_computing_structure_refinement 'SHELXL97 (Sheldrick, 2008)'
_computing_structure_solution 'SHELXS97 (Sheldrick, 2008)'
_diffrn_ambient_temperature 173
_diffrn_detector_area_resol_mean 14.629
_diffrn_measured_fraction_theta_full 0.985
_diffrn_measured_fraction_theta_max 0.985
_diffrn_measurement_device_type 'Rigaku Mercury70'
_diffrn_measurement_method \w
_diffrn_radiation_type 'Mo K\a'
_diffrn_radiation_wavelength 0.71075
_diffrn_reflns_av_R_equivalents 0.0273
_diffrn_reflns_Laue_measured_fraction_full 0.985
_diffrn_reflns_Laue_measured_fraction_max 0.985
_diffrn_reflns_limit_h_max 24
_diffrn_reflns_limit_h_min -19
_diffrn_reflns_limit_k_max 14
_diffrn_reflns_limit_k_min -19
_diffrn_reflns_limit_l_max 14
_diffrn_reflns_limit_l_min -15
_diffrn_reflns_number 13508
_diffrn_reflns_point_group_measured_fraction_full 0.985
_diffrn_reflns_point_group_measured_fraction_max 0.985
_diffrn_reflns_theta_full 25.242
_diffrn_reflns_theta_max 25.340
_diffrn_reflns_theta_min 2.237
_diffrn_standards_number 0
_exptl_absorpt_coefficient_mu 3.466
_exptl_absorpt_correction_T_max 0.758
_exptl_absorpt_correction_T_min 0.563
_exptl_absorpt_correction_type multi-scan
_exptl_absorpt_process_details 'REQAB (Rigaku, 1998)'
_exptl_crystal_colour colorless
_exptl_crystal_density_diffrn 1.394
_exptl_crystal_density_method 'not measured'
_exptl_crystal_description prism
_exptl_crystal_F_000 1848.00
_exptl_crystal_size_max 0.240
_exptl_crystal_size_mid 0.150
_exptl_crystal_size_min 0.080
_refine_diff_density_max 2.230
_refine_diff_density_min -0.680
_refine_ls_extinction_method none
_refine_ls_goodness_of_fit_ref 1.047
_refine_ls_hydrogen_treatment constr
_refine_ls_number_parameters 142
_refine_ls_number_reflns 2099
_refine_ls_number_restraints 0
_refine_ls_R_factor_gt 0.0231
_refine_ls_shift/su_max 0.001
_refine_ls_structure_factor_coef Fsqd
_refine_ls_weighting_details 'w = 1/[\s^2^(Fo^2^)+(0.0276P)^2^+4.2791P] where P=(Fo^2^+2Fc^2^)/3'
_refine_ls_weighting_scheme calc
_refine_ls_wR_factor_ref 0.0504
_reflns_number_gt 2021
_reflns_number_total 2099
_reflns_threshold_expression F^2^>2.0\s(F^2^)
_cod_data_source_file om500882t_si_002.cif
_cod_data_source_block 14b
_cod_depositor_comments 'Adding full bibliography for 4085255--4085264.cif.'
_cod_original_cell_volume 4321.1(17)
_cod_database_code 4085263

loop_
_symmetry_equiv_pos_site_id
_symmetry_equiv_pos_as_xyz
1 +X,+Y,+Z
2 -X,+Y,+Z
3 +X,-Y,1/2+Z
4 -X,-Y,1/2+Z
5 -X,-Y,-Z
6 +X,-Y,-Z
7 -X,+Y,1/2-Z
8 +X,+Y,1/2-Z
9 1/2+X,1/2+Y,+Z
10 1/2-X,1/2+Y,+Z
11 1/2+X,1/2-Y,1/2+Z
12 1/2-X,1/2-Y,1/2+Z
13 1/2-X,1/2-Y,-Z
14 1/2+X,1/2-Y,-Z
15 1/2-X,1/2+Y,1/2-Z
16 1/2+X,1/2+Y,1/2-Z

loop_
_atom_site_label
_atom_site_type_symbol
_atom_site_fract_x
_atom_site_fract_y
_atom_site_fract_z
_atom_site_U_iso_or_equiv
_atom_site_adp_type
_atom_site_occupancy
_atom_site_symmetry_multiplicity
_atom_site_calc_flag
_atom_site_refinement_flags
Au1 Au 0.5000 0.16277(2) 0.2500 0.02132(9) Uani 1.0 4 d .
F1 F 0.5554(2) 0.7082(2) 0.2500 0.0979(13) Uani 1.0 8 d .
F2 F 0.5000 0.60769(18) 0.1645(2) 0.0863(11) Uani 1.0 8 d .
N2 N 0.44744(15) 0.33766(15) 0.2500 0.0213(7) Uani 1.0 8 d .
N12 N 0.44775(15) -0.01530(18) 0.2500 0.0288(8) Uani 1.0 8 d .
C1 C 0.5000 0.2895(3) 0.2500 0.0188(11) Uani 1.0 4 d .
C3 C 0.46285(18) 0.4281(2) 0.2500 0.0294(9) Uani 1.0 8 d .
C4 C 0.38180(17) 0.3076(2) 0.2500 0.0232(8) Uani 1.0 8 d .
C5 C 0.35060(13) 0.29513(16) 0.3433(2) 0.0301(7) Uani 1.0 16 d .
C6 C 0.28549(13) 0.27047(18) 0.3405(3) 0.0395(8) Uani 1.0 16 d .
C7 C 0.2534(2) 0.2588(3) 0.2500 0.0417(11) Uani 1.0 8 d .
C8 C 0.38603(14) 0.30460(19) 0.4439(2) 0.0364(7) Uani 1.0 16 d .
C9 C 0.35279(17) 0.3684(2) 0.5135(3) 0.0533(9) Uani 1.0 16 d .
C10 C 0.39275(18) 0.2198(2) 0.4973(3) 0.0569(10) Uani 1.0 16 d .
C11 C 0.5000 0.0355(3) 0.2500 0.0243(12) Uani 1.0 4 d .
C13 C 0.4674(2) -0.0981(2) 0.2500 0.0345(10) Uani 1.0 8 d .
C14 C 0.38003(18) 0.0142(2) 0.2500 0.0279(9) Uani 1.0 8 d .
C15 C 0.34392(15) -0.0135(2) 0.1550(3) 0.0471(8) Uani 1.0 16 d .
C16 C 0.27565(16) 0.0239(3) 0.1550(3) 0.0602(10) Uani 1.0 16 d .
C17 C 0.2384(2) 0.0009(3) 0.2500 0.0672(16) Uani 1.0 8 d .
B1 B 0.5000 0.6580(4) 0.2500 0.065(3) Uani 1.0 4 d .
H6 H 0.2628 0.2616 0.4025 0.0473 Uiso 1.0 16 calc R
H7 H 0.2089 0.2426 0.2500 0.0500 Uiso 1.0 8 calc R
H8 H 0.4309 0.3256 0.4289 0.0437 Uiso 1.0 16 calc R
H9A H 0.3085 0.3497 0.5288 0.0639 Uiso 1.0 16 calc R
H9B H 0.3511 0.4229 0.4794 0.0639 Uiso 1.0 16 calc R
H9C H 0.3775 0.3736 0.5769 0.0639 Uiso 1.0 16 calc R
H10A H 0.4150 0.1803 0.4521 0.0682 Uiso 1.0 16 calc R
H10B H 0.3494 0.1981 0.5140 0.0682 Uiso 1.0 16 calc R
H10C H 0.4181 0.2266 0.5598 0.0682 Uiso 1.0 16 calc R
H13 H 0.4398 -0.1459 0.2500 0.0414 Uiso 1.0 8 calc R
H14 H 0.3811 0.0767 0.2500 0.0334 Uiso 1.0 8 calc R
H15A H 0.3412 -0.0753 0.1532 0.0565 Uiso 1.0 16 calc R
H15B H 0.3678 0.0054 0.0939 0.0565 Uiso 1.0 16 calc R
H16A H 0.2788 0.0855 0.1500 0.0723 Uiso 1.0 16 calc R
H16B H 0.2516 0.0034 0.0948 0.0723 Uiso 1.0 16 calc R
H17A H 0.1961 0.0303 0.2500 0.0806 Uiso 1.0 8 calc R
H17B H 0.2297 -0.0600 0.2500 0.0806 Uiso 1.0 8 calc R
H3A H 0.4454 0.4561 0.3113 0.0353 Uiso 0.5000 16 calc R
H3B H 0.4454 0.4561 0.1887 0.0353 Uiso 0.5000 16 calc R

loop_
_atom_site_aniso_label
_atom_site_aniso_U_11
_atom_site_aniso_U_22
_atom_site_aniso_U_33
_atom_site_aniso_U_12
_atom_site_aniso_U_13
_atom_site_aniso_U_23
Au1 0.02321(14) 0.01305(12) 0.02771(14) 0.0000 0.0000 0.0000
F1 0.173(4) 0.047(2) 0.074(3) -0.035(3) 0.0000 0.0000
F2 0.132(3) 0.0492(19) 0.078(3) 0.0000 0.0000 -0.0260(17)
N2 0.0181(18) 0.0121(15) 0.0339(19) 0.0010(11) 0.0000 0.0000
N12 0.0327(19) 0.0166(16) 0.0372(19) -0.0020(14) 0.0000 0.0000
C1 0.021(3) 0.019(3) 0.016(3) 0.0000 0.0000 0.0000
C3 0.026(3) 0.0159(19) 0.047(3) 0.0044(16) 0.0000 0.0000
C4 0.0169(19) 0.0111(17) 0.042(3) 0.0027(15) 0.0000 0.0000
C5 0.0245(15) 0.0215(14) 0.0442(17) 0.0013(11) 0.0034(12) 0.0041(12)
C6 0.0271(17) 0.0338(16) 0.057(2) -0.0015(13) 0.0108(14) 0.0086(14)
C7 0.021(3) 0.030(3) 0.074(4) -0.0036(18) 0.0000 0.0000
C8 0.0335(17) 0.0387(17) 0.0371(17) 0.0028(14) 0.0077(13) 0.0035(14)
C9 0.057(3) 0.046(2) 0.057(3) 0.0031(17) 0.0096(17) -0.0070(17)
C10 0.076(3) 0.052(3) 0.0431(19) 0.0181(19) 0.0031(19) 0.0068(17)
C11 0.033(3) 0.018(3) 0.022(3) 0.0000 0.0000 0.0000
C13 0.046(3) 0.0104(18) 0.048(3) -0.0023(16) 0.0000 0.0000
C14 0.032(3) 0.0152(19) 0.037(3) -0.0027(16) 0.0000 0.0000
C15 0.052(2) 0.049(2) 0.0401(18) 0.0032(16) -0.0092(15) -0.0070(15)
C16 0.051(3) 0.053(3) 0.077(3) 0.0056(17) -0.0285(19) -0.0087(19)
C17 0.035(3) 0.035(3) 0.131(6) -0.006(3) 0.0000 0.0000
B1 0.126(10) 0.017(4) 0.051(6) 0.0000 0.0000 0.0000

loop_
_atom_type_symbol
_atom_type_description
_atom_type_scat_dispersion_real
_atom_type_scat_dispersion_imag
_atom_type_scat_source
C C 0.0033 0.0016
;
International Tables for Crystallography
(1992, Vol. C, Tables 4.2.6.8 and 6.1.1.4)
;
H H 0.0000 0.0000
;
International Tables for Crystallography
(1992, Vol. C, Table 6.1.1.4)
;
Au Au -2.0133 8.8022
;
International Tables for Crystallography
(1992, Vol. C, Tables 4.2.6.8 and 6.1.1.4)
;
B B 0.0013 0.0007
;
International Tables for Crystallography
(1992, Vol. C, Tables 4.2.6.8 and 6.1.1.4)
;
F F 0.0171 0.0103
;
International Tables for Crystallography
(1992, Vol. C, Tables 4.2.6.8 and 6.1.1.4)
;
N N 0.0061 0.0033
;
International Tables for Crystallography
(1992, Vol. C, Tables 4.2.6.8 and 6.1.1.4)
;

loop_
_geom_angle_atom_site_label_1
_geom_angle_atom_site_label_2
_geom_angle_atom_site_label_3
_geom_angle
_geom_angle_publ_flag
_geom_angle_site_symmetry_1
_geom_angle_site_symmetry_3
C1 Au1 C11 180.000 yes . .
C1 N2 C3 113.1(3) yes . .
C1 N2 C4 124.9(3) yes . .
C3 N2 C4 122.0(3) yes . .
C11 N12 C13 110.1(4) yes . .
C11 N12 C14 124.2(3) yes . .
C13 N12 C14 125.7(3) yes . .
Au1 C1 N2 125.5(2) yes . .
Au1 C1 N2 125.5(2) yes . 2_655
N2 C1 N2 109.0(4) yes . 2_655
N2 C3 C3 102.4(3) yes . 2_655
N2 C4 C5 118.64(17) yes . .
N2 C4 C5 118.64(17) yes . 8_555
C5 C4 C5 122.7(3) yes . 8_555
C4 C5 C6 117.1(3) yes . .
C4 C5 C8 122.1(3) yes . .
C6 C5 C8 120.8(3) yes . .
C5 C6 C7 121.5(3) yes . .
C6 C7 C6 120.1(4) yes . 8_555
C5 C8 C9 112.0(3) yes . .
C5 C8 C10 110.8(3) yes . .
C9 C8 C10 110.8(3) yes . .
Au1 C11 N12 127.1(2) yes . .
Au1 C11 N12 127.1(2) yes . 2_655
N12 C11 N12 105.8(4) yes . 2_655
N12 C13 C13 107.0(3) yes . 2_655
N12 C14 C15 111.7(2) yes . .
N12 C14 C15 111.7(2) yes . 8_555
C15 C14 C15 110.7(3) yes . 8_555
C14 C15 C16 109.6(3) yes . .
C15 C16 C17 111.8(3) yes . .
C16 C17 C16 111.6(4) yes . 8_555
F1 B1 F1 109.7(5) yes . 2_655
F1 B1 F2 109.57(10) yes . .
F1 B1 F2 109.57(10) yes . 7_655
F1 B1 F2 109.57(10) yes 2_655 .
F1 B1 F2 109.57(10) yes 2_655 7_655
F2 B1 F2 108.9(5) yes . 7_655
N2 C3 H3A 111.335 no . .
N2 C3 H3A 111.335 no . 8_555
N2 C3 H3B 111.335 no . .
N2 C3 H3B 111.335 no . 8_555
C3 C3 H3A 111.290 no 2_655 .
C3 C3 H3A 111.290 no 2_655 8_555
C3 C3 H3B 111.290 no 2_655 .
C3 C3 H3B 111.290 no 2_655 8_555
H3A C3 H3A 109.130 no . 8_555
H3A C3 H3B 109.130 no . .
H3A C3 H3B 109.130 no 8_555 8_555
H3B C3 H3B 109.130 no . 8_555
C5 C6 H6 119.246 no . .
C7 C6 H6 119.270 no . .
C6 C7 H7 119.929 no . .
C6 C7 H7 119.929 no 8_555 .
C5 C8 H8 107.716 no . .
C9 C8 H8 107.709 no . .
C10 C8 H8 107.724 no . .
C8 C9 H9A 109.474 no . .
C8 C9 H9B 109.482 no . .
C8 C9 H9C 109.482 no . .
H9A C9 H9B 109.456 no . .
H9A C9 H9C 109.466 no . .
H9B C9 H9C 109.468 no . .
C8 C10 H10A 109.471 no . .
C8 C10 H10B 109.466 no . .
C8 C10 H10C 109.474 no . .
H10A C10 H10B 109.465 no . .
H10A C10 H10C 109.479 no . .
H10B C10 H10C 109.473 no . .
N12 C13 H13 126.475 no . .
C13 C13 H13 126.556 no 2_655 .
N12 C14 H14 107.515 no . .
C15 C14 H14 107.525 no . .
C15 C14 H14 107.525 no 8_555 .
C14 C15 H15A 109.765 no . .
C14 C15 H15B 109.738 no . .
C16 C15 H15A 109.737 no . .
C16 C15 H15B 109.738 no . .
H15A C15 H15B 108.226 no . .
C15 C16 H16A 109.261 no . .
C15 C16 H16B 109.259 no . .
C17 C16 H16A 109.275 no . .
C17 C16 H16B 109.229 no . .
H16A C16 H16B 107.930 no . .
C16 C17 H17A 109.280 no . .
C16 C17 H17B 109.277 no . .
C16 C17 H17A 109.280 no 8_555 .
C16 C17 H17B 109.277 no 8_555 .
H17A C17 H17B 108.045 no . .

loop_
_geom_bond_atom_site_label_1
_geom_bond_atom_site_label_2
_geom_bond_distance
_geom_bond_publ_flag
_geom_bond_site_symmetry_2
Au1 C1 2.025(5) yes .
Au1 C11 2.034(5) yes .
F1 B1 1.393(6) yes .
F2 B1 1.383(5) yes .
N2 C1 1.326(4) yes .
N2 C3 1.480(4) yes .
N2 C4 1.432(5) yes .
N12 C11 1.346(5) yes .
N12 C13 1.384(5) yes .
N12 C14 1.469(5) yes .
C3 C3 1.527(6) yes 2_655
C4 C5 1.400(4) yes .
C4 C5 1.400(4) yes 8_555
C5 C6 1.395(4) yes .
C5 C8 1.517(4) yes .
C6 C7 1.374(4) yes .
C8 C9 1.532(5) yes .
C8 C10 1.533(5) yes .
C13 C13 1.340(6) yes 2_655
C14 C15 1.519(4) yes .
C14 C15 1.519(4) yes 8_555
C15 C16 1.524(5) yes .
C16 C17 1.510(5) yes .
C3 H3A 0.990 no .
C3 H3A 0.990 no 8_555
C3 H3B 0.990 no .
C3 H3B 0.990 no 8_555
C6 H6 0.950 no .
C7 H7 0.951 no .
C8 H8 1.000 no .
C9 H9A 0.980 no .
C9 H9B 0.980 no .
C9 H9C 0.980 no .
C10 H10A 0.980 no .
C10 H10B 0.980 no .
C10 H10C 0.980 no .
C13 H13 0.951 no .
C14 H14 1.000 no .
C15 H15A 0.990 no .
C15 H15B 0.990 no .
C16 H16A 0.990 no .
C16 H16B 0.990 no .
C17 H17A 0.989 no .
C17 H17B 0.989 no .

loop_
_geom_contact_atom_site_label_1
_geom_contact_atom_site_label_2
_geom_contact_distance
_geom_contact_publ_flag
_geom_contact_site_symmetry_2
Au1 C4 3.355(4) no .
Au1 C4 3.355(4) no 2_655
Au1 C14 3.423(4) no .
Au1 C14 3.423(4) no 2_655
N2 C4 3.542(5) no 2_655
N2 C8 2.894(4) no .
N2 C8 2.894(4) no 8_555
N12 C14 3.570(5) no 2_655
C1 C3 2.343(6) no 2_655
C1 C4 2.446(4) no 2_655
C1 C5 3.308(3) no .
C1 C5 3.308(3) no 2_655
C1 C5 3.308(3) no 8_555
C1 C8 3.471(3) no .
C1 C8 3.471(3) no 2_655
C1 C8 3.471(3) no 8_555
C3 C5 3.368(5) no .
C3 C5 3.368(5) no 8_555
C3 C8 3.591(4) no .
C3 C8 3.591(4) no 8_555
C4 C6 2.384(5) no 8_555
C4 C7 2.751(6) no .
C4 C8 2.553(3) no 8_555
C4 C10 3.551(4) no .
C4 C10 3.551(4) no 8_555
C5 C6 2.792(5) no 8_555
C6 C9 3.090(5) no .
C6 C10 3.126(5) no .
C11 C13 2.238(6) no 2_655
C11 C14 2.489(4) no 2_655
C11 C15 3.530(4) no .
C11 C15 3.530(4) no 2_655
C11 C15 3.530(4) no 8_555
C13 C15 3.135(5) no .
C13 C15 3.135(5) no 8_555
C14 C16 2.487(5) no 8_555
C14 C17 2.918(6) no .
C15 C16 2.927(5) no 8_555
F1 C13 3.585(5) no 1_565
F1 C13 3.131(5) no 2_665
F2 C3 3.176(5) no .
F2 C3 3.176(5) no 2_655
C1 C5 3.308(3) no 7_655
C1 C8 3.471(3) no 7_655
C3 F2 3.176(5) no .
C3 F2 3.176(5) no 7_655
C11 C15 3.530(4) no 7_655
C13 F1 3.585(5) no 1_545
C13 F1 3.131(5) no 2_645
Au1 H10A 3.1937 no .
Au1 H10A 3.1937 no 2_655
Au1 H10A 3.1937 no 8_555
Au1 H14 2.8046 no .
Au1 H14 2.8046 no 2_655
N2 H8 2.3866 no .
N2 H8 3.4401 no 2_655
N2 H8 2.3866 no 8_555
N2 H3A 3.0147 no 2_655
N2 H3B 3.0147 no 2_655
N12 H13 3.1131 no 2_655
N12 H15A 2.7087 no .
N12 H15A 2.7087 no 8_555
N12 H15B 2.6508 no .
N12 H15B 2.6508 no 8_555
C1 H8 2.8099 no .
C1 H8 2.8099 no 2_655
C1 H8 2.8099 no 8_555
C1 H3A 3.0004 no .
C1 H3A 3.0004 no 2_655
C1 H3A 3.0004 no 8_555
C1 H3B 3.0004 no .
C1 H3B 3.0004 no 2_655
C1 H3B 3.0004 no 8_555
C3 H8 2.9422 no .
C3 H8 2.9422 no 8_555
C4 H6 3.2468 no .
C4 H6 3.2468 no 8_555
C4 H8 2.5771 no .
C4 H8 2.5771 no 8_555
C4 H9B 3.5925 no .
C4 H9B 3.5925 no 8_555
C4 H10A 3.4173 no .
C4 H10A 3.4173 no 8_555
C4 H3A 2.8267 no .
C4 H3A 2.8267 no 8_555
C4 H3B 2.8267 no .
C4 H3B 2.8267 no 8_555
C5 H7 3.2702 no .
C5 H9A 2.7318 no .
C5 H9B 2.7160 no .
C5 H9C 3.3645 no .
C5 H10A 2.6775 no .
C5 H10B 2.7287 no .
C5 H10C 3.3516 no .
C5 H3A 3.2539 no .
C5 H3B 3.2539 no 8_555
C6 H6 3.2335 no 8_555
C6 H8 3.3248 no .
C6 H9A 2.8221 no .
C6 H9B 3.3313 no .
C6 H10A 3.3646 no .
C6 H10B 2.8768 no .
C6 H16A 2.9614 no 8_555
C7 H6 2.0162 no 8_555
C7 H16A 3.1097 no .
C7 H16A 3.1097 no 8_555
C8 H6 2.6789 no .
C8 H3A 3.2233 no .
C8 H3B 3.2233 no 8_555
C9 H6 2.9099 no .
C9 H10A 3.3659 no .
C9 H10B 2.7231 no .
C9 H10C 2.7030 no .
C9 H3A 3.5577 no .
C9 H3B 3.5577 no 8_555
C10 H6 3.0210 no .
C10 H9A 2.7357 no .
C10 H9B 3.3659 no .
C10 H9C 2.6904 no .
C11 H13 3.1516 no .
C11 H13 3.1516 no 2_655
C11 H14 2.5316 no .
C11 H14 2.5316 no 2_655
C11 H15B 3.4391 no .
C11 H15B 3.4391 no 2_655
C11 H15B 3.4391 no 8_555
C13 H14 3.3100 no .
C13 H15A 2.9127 no .
C13 H15A 2.9127 no 8_555
C13 H15B 3.3381 no .
C13 H15B 3.3381 no 8_555
C14 H13 2.8385 no .
C14 H15A 2.0746 no 8_555
C14 H15B 2.0743 no 8_555
C14 H16A 2.7130 no .
C14 H16A 2.7130 no 8_555
C14 H16B 3.3414 no .
C14 H16B 3.3414 no 8_555
C14 H17B 3.3082 no .
C15 H13 3.1506 no .
C15 H15A 2.7098 no 8_555
C15 H15B 3.3536 no 8_555
C15 H16A 3.2977 no 8_555
C15 H17A 3.3592 no .
C15 H17B 2.7604 no .
C16 H14 2.6393 no .
C16 H15A 3.2688 no 8_555
C16 H16A 2.7486 no 8_555
C16 H16B 3.3445 no 8_555
C17 H14 3.1720 no .
C17 H15A 2.7499 no .
C17 H15A 2.7499 no 8_555
C17 H15B 3.3614 no .
C17 H15B 3.3614 no 8_555
C17 H16A 2.0613 no 8_555
C17 H16B 2.0606 no 8_555
H6 H7 2.3124 no .
H6 H9A 2.3712 no .
H6 H9B 3.3114 no .
H6 H10A 3.4485 no .
H6 H10B 2.5191 no .
H6 H16A 2.9151 no 8_555
H7 H16A 3.1765 no .
H7 H16A 3.1765 no 8_555
H7 H17A 3.4018 no .
H8 H8 2.8419 no 2_655
H8 H9A 2.8635 no .
H8 H9B 2.3543 no .
H8 H9C 2.3617 no .
H8 H10A 2.3652 no .
H8 H10B 2.8646 no .
H8 H10C 2.3533 no .
H8 H3A 2.6136 no .
H8 H3B 2.6136 no 8_555
H9A H10B 2.5720 no .
H9A H10C 3.0178 no .
H9B H10C 3.5849 no .
H9B H3A 2.9870 no .
H9B H3B 2.9870 no 8_555
H9C H10A 3.5819 no .
H9C H10B 2.9802 no .
H9C H10C 2.5016 no .
H10A H10A 3.4921 no 2_655
H10A H14 3.2093 no .
H10A H15B 3.0199 no 8_555
H10A H16A 3.4553 no 8_555
H10B H15B 3.4120 no 8_555
H10B H16A 3.1625 no 8_555
H10C H10C 3.3672 no 2_655
H13 H13 2.4725 no 2_655
H13 H15A 2.6471 no .
H13 H15A 2.6471 no 8_555
H13 H15B 3.5010 no .
H13 H15B 3.5010 no 8_555
H14 H15A 2.8626 no .
H14 H15A 2.8626 no 8_555
H14 H15B 2.3650 no .
H14 H15B 2.3650 no 8_555
H14 H16A 2.4835 no .
H14 H16A 2.4835 no 8_555
H14 H16B 3.5525 no .
H14 H16B 3.5525 no 8_555
H15A H15A 2.5465 no 8_555
H15A H16A 2.8724 no .
H15A H16B 2.3575 no .
H15A H17B 2.6311 no .
H15B H16A 2.3526 no .
H15B H16B 2.3885 no .
H16A H16A 2.6312 no 8_555
H16A H17A 2.3234 no .
H16A H17B 2.8559 no .
H16B H17A 2.3791 no .
H16B H17B 2.3236 no .
H3A H3A 2.2460 no 2_655
H3A H3B 2.7657 no 2_655
H3B H3B 2.2460 no 2_655
Au1 H10A 3.1937 no 7_655
F1 H7 3.2015 no 9_555
F1 H9C 2.9658 no 4_664
F1 H9C 2.9658 no 5_666
F1 H10C 2.7644 no 4_664
F1 H10C 2.7644 no 5_666
F1 H13 3.3282 no 1_565
F1 H13 2.3340 no 2_665
F2 H8 3.5723 no 3_564
F2 H8 3.5723 no 4_664
F2 H9C 2.7844 no 3_564
F2 H9C 2.7844 no 4_664
F2 H10C 3.4265 no 3_564
F2 H10C 3.4265 no 4_664
F2 H3A 3.2958 no .
F2 H3A 3.2958 no 2_655
F2 H3A 2.6891 no 7_655
F2 H3A 2.6891 no 8_555
F2 H3B 2.6891 no .
F2 H3B 2.6891 no 2_655
F2 H3B 3.2958 no 7_655
F2 H3B 3.2958 no 8_555
N2 H8 3.4401 no 7_655
N2 H3A 3.0147 no 7_655
N2 H3B 3.0147 no 7_655
C1 H8 2.8099 no 7_655
C1 H3A 3.0004 no 7_655
C1 H3B 3.0004 no 7_655
C3 H3A 2.1000 no 7_655
C3 H3B 2.1000 no 7_655
C4 H17B 3.1195 no 10_555
C5 H17B 3.0976 no 10_555
C6 H6 3.5618 no 13_556
C6 H9A 3.2207 no 13_556
C6 H10B 3.4067 no 13_556
C6 H15A 3.5858 no 15_555
C6 H17B 2.9759 no 10_555
C7 H15A 3.5255 no 10_555
C7 H15A 3.5255 no 15_555
C7 H17B 2.9166 no 10_555
C9 H6 3.3444 no 13_556
C9 H9B 3.3360 no 6_566
C9 H16A 3.3279 no 12_555
C9 H16B 3.1532 no 12_555
C9 H16B 3.3591 no 15_555
C10 H6 3.4716 no 13_556
C10 H15A 3.2661 no 3_555
C11 H15B 3.4391 no 7_655
C13 H10C 3.3925 no 3_554
C13 H10C 3.3925 no 6_556
C15 H10B 3.4881 no 3_554
C15 H15B 3.3142 no 6_555
C16 H9A 3.1355 no 12_554
C16 H9B 3.5846 no 12_554
C16 H9B 3.5382 no 15_545
C16 H16B 3.3524 no 6_555
B1 H9C 3.4317 no 3_564
B1 H9C 3.4317 no 4_664
B1 H9C 3.4317 no 5_666
B1 H9C 3.4317 no 6_566
B1 H10C 3.5347 no 3_564
B1 H10C 3.5347 no 4_664
B1 H10C 3.5347 no 5_666
B1 H10C 3.5347 no 6_566
B1 H13 3.3692 no 1_565
B1 H13 3.3692 no 2_665
B1 H3A 3.5105 no .
B1 H3A 3.5105 no 2_655
B1 H3A 3.5105 no 7_655
B1 H3A 3.5105 no 8_555
B1 H3B 3.5105 no .
B1 H3B 3.5105 no 2_655
B1 H3B 3.5105 no 7_655
B1 H3B 3.5105 no 8_555
H6 C6 3.5618 no 13_556
H6 C9 3.3444 no 13_556
H6 C10 3.4716 no 13_556
H6 H6 2.6457 no 13_556
H6 H9A 2.4749 no 13_556
H6 H10B 2.6356 no 13_556
H6 H15A 3.4505 no 15_555
H6 H17B 3.4902 no 10_555
H7 F1 3.2015 no 9_445
H7 H9A 3.2821 no 12_554
H7 H9A 3.2821 no 13_556
H7 H9C 3.4330 no 12_554
H7 H9C 3.4330 no 13_556
H7 H10B 3.4609 no 12_554
H7 H10B 3.4609 no 13_556
H7 H13 3.5382 no 10_555
H7 H15A 3.3400 no 10_555
H7 H15A 3.3400 no 15_555
H7 H17B 3.3982 no 10_555
H8 F2 3.5723 no 3_565
H9A C6 3.2207 no 13_556
H9A C16 3.1355 no 12_555
H9A H6 2.4749 no 13_556
H9A H7 3.2821 no 12_555
H9A H10B 3.3801 no 13_556
H9A H16A 2.6131 no 12_555
H9A H16B 2.7915 no 12_555
H9A H16B 3.1938 no 15_555
H9A H17A 3.4867 no 12_555
H9B C9 3.3360 no 6_566
H9B C16 3.5846 no 12_555
H9B C16 3.5382 no 15_555
H9B H9B 2.5226 no 6_566
H9B H9C 3.3797 no 6_566
H9B H16A 3.4900 no 12_555
H9B H16B 2.8544 no 12_555
H9B H16B 2.6576 no 15_555
H9B H17B 3.4565 no 10_555
H9C F1 2.9658 no 4_665
H9C F2 2.7844 no 3_565
H9C B1 3.4317 no 3_565
H9C H7 3.4330 no 12_555
H9C H9B 3.3797 no 6_566
H9C H16A 3.4157 no 12_555
H9C H16B 3.3112 no 12_555
H9C H17A 3.1355 no 12_555
H9C H3A 3.3935 no 6_566
H9C H3B 3.3935 no 3_565
H10A H15A 3.4819 no 3_555
H10B C6 3.4067 no 13_556
H10B C15 3.4881 no 3_555
H10B H6 2.6356 no 13_556
H10B H7 3.4609 no 12_555
H10B H9A 3.3801 no 13_556
H10B H15A 2.6906 no 3_555
H10B H15B 3.4391 no 3_555
H10C F1 2.7644 no 4_665
H10C F2 3.4265 no 3_565
H10C C13 3.3925 no 3_555
H10C B1 3.5347 no 3_565
H10C H13 2.8508 no 3_555
H10C H15A 3.1403 no 3_555
H13 F1 3.3282 no 1_545
H13 F1 2.3340 no 2_645
H13 B1 3.3692 no 1_545
H13 H7 3.5382 no 10_545
H13 H10C 2.8508 no 3_554
H13 H10C 2.8508 no 6_556
H15A C6 3.5858 no 15_545
H15A C7 3.5255 no 10_545
H15A C10 3.2661 no 3_554
H15A H6 3.4505 no 15_545
H15A H7 3.3400 no 10_545
H15A H10A 3.4819 no 3_554
H15A H10B 2.6906 no 3_554
H15A H10C 3.1403 no 3_554
H15A H15B 3.4810 no 6_555
H15B C15 3.3142 no 6_555
H15B H10B 3.4391 no 3_554
H15B H15A 3.4810 no 6_555
H15B H15B 2.4762 no 6_555
H15B H16B 3.4474 no 6_555
H16A C9 3.3279 no 12_554
H16A H9A 2.6131 no 12_554
H16A H9B 3.4900 no 12_554
H16A H9C 3.4157 no 12_554
H16A H16B 3.5644 no 6_555
H16B C9 3.1532 no 12_554
H16B C9 3.3591 no 15_545
H16B C16 3.3524 no 6_555
H16B H9A 2.7915 no 12_554
H16B H9A 3.1938 no 15_545
H16B H9B 2.8544 no 12_554
H16B H9B 2.6576 no 15_545
H16B H9C 3.3112 no 12_554
H16B H15B 3.4474 no 6_555
H16B H16A 3.5644 no 6_555
H16B H16B 2.4965 no 6_555
H17A H9A 3.4867 no 12_554
H17A H9A 3.4867 no 13_556
H17A H9C 3.1355 no 12_554
H17A H9C 3.1355 no 13_556
H17A H3A 3.2406 no 10_545
H17A H3A 3.2406 no 15_545
H17A H3B 3.2406 no 10_545
H17A H3B 3.2406 no 15_545
H17B C4 3.1195 no 10_545
H17B C5 3.0975 no 10_545
H17B C5 3.0975 no 15_545
H17B C6 2.9759 no 10_545
H17B C6 2.9759 no 15_545
H17B C7 2.9166 no 10_545
H17B H6 3.4902 no 10_545
H17B H6 3.4902 no 15_545
H17B H7 3.3982 no 10_545
H17B H9B 3.4565 no 10_545
H17B H9B 3.4565 no 15_545
H3A F2 3.2958 no .
H3A F2 2.6891 no 7_655
H3A B1 3.5105 no .
H3A H9C 3.3935 no 6_566
H3A H17A 3.2406 no 10_555
H3A H3A 2.7657 no 7_655
H3A H3B 2.2460 no 7_655
H3B F2 2.6891 no .
H3B F2 3.2958 no 7_655
H3B B1 3.5105 no .
H3B H9C 3.3935 no 3_564
H3B H17A 3.2406 no 10_555
H3B H3A 2.2460 no 7_655
H3B H3B 2.7657 no 7_655

loop_
_geom_torsion_atom_site_label_1
_geom_torsion_atom_site_label_2
_geom_torsion_atom_site_label_3
_geom_torsion_atom_site_label_4
_geom_torsion
_geom_torsion_publ_flag
_geom_torsion_site_symmetry_1
_geom_torsion_site_symmetry_3
_geom_torsion_site_symmetry_4
C1 N2 C3 C3 0.0 no . . 2_655
C3 N2 C1 Au1 180.0 no . . .
C3 N2 C1 N2 0.0 no . . 2_655
C1 N2 C4 C5 91.3(3) no . . .
C1 N2 C4 C5 -91.3(3) no . . 8_555
C4 N2 C1 Au1 0.0 no . . .
C4 N2 C1 N2 180.0 no . . 2_655
C3 N2 C4 C5 -88.7(3) no . . .
C3 N2 C4 C5 88.7(3) no . . 8_555
C4 N2 C3 C3 180.0 no . . 2_655
C11 N12 C13 C13 0.0 no . . 2_655
C13 N12 C11 Au1 180.0 no . . .
C13 N12 C11 N12 0.0 no . . 2_655
C11 N12 C14 C15 117.72(17) no . . .
C11 N12 C14 C15 -117.72(17) no . . 8_555
C14 N12 C11 Au1 0.0 no . . .
C14 N12 C11 N12 180.0 no . . 2_655
C13 N12 C14 C15 -62.28(17) no . . .
C13 N12 C14 C15 62.28(17) no . . 8_555
C14 N12 C13 C13 180.0 no . . 2_655
N2 C3 C3 N2 0.0 no . 2_655 2_655
N2 C4 C5 C6 176.4(3) no . . .
N2 C4 C5 C8 -5.9(4) no . . .
N2 C4 C5 C6 -176.4(3) no . 8_555 8_555
N2 C4 C5 C8 5.9(4) no . 8_555 8_555
C5 C4 C5 C6 1.0(4) no . 8_555 8_555
C5 C4 C5 C8 -176.8(3) no . 8_555 8_555
C5 C4 C5 C6 -1.0(4) no 8_555 . .
C5 C4 C5 C8 176.8(3) no 8_555 . .
C4 C5 C6 C7 0.1(4) no . . .
C4 C5 C8 C9 123.7(3) no . . .
C4 C5 C8 C10 -112.1(3) no . . .
C6 C5 C8 C9 -58.6(4) no . . .
C6 C5 C8 C10 65.6(3) no . . .
C8 C5 C6 C7 -177.7(3) no . . .
C5 C6 C7 C6 0.7(6) no . . 8_555
N12 C13 C13 N12 0.0 no . 2_655 2_655
N12 C14 C15 C16 -176.0(2) no . . .
N12 C14 C15 C16 176.0(2) no . 8_555 8_555
C15 C14 C15 C16 -59.0(4) no . 8_555 8_555
C15 C14 C15 C16 59.0(4) no 8_555 . .
C14 C15 C16 C17 -56.2(4) no . . .
C15 C16 C17 C16 53.9(5) no . . 8_555
